data_1570345
loop_
_publ_author_name
'Turnbull, Douglas'
'L&#xe9;gar&#xe9;, Marc-Andr&#xe9;'

_publ_section_title
;
 Rapid, iterative syntheses of unsymmetrical di- and triarylboranes from
 crystalline aryldifluoroboranes.
;
_journal_issue 48
_journal_name_full 'Chemical science'
_journal_page_first 14256
_journal_page_last 14261
_journal_paper_doi 10.1039/d3sc05071h
_journal_volume 14
_journal_year 2023
_chemical_absolute_configuration unk
_chemical_formula_moiety 'C20 H26 B F'
_chemical_formula_sum 'C20 H26 B F'
_chemical_formula_weight 296.252
_chemical_name_systematic fluoro(mesityl)(2,3,4,5,6-pentamethylphenyl)borane
_chemical_properties_physical Air-sensitive,Moisture-sensitive
_space_group_crystal_system monoclinic
_space_group_IT_number 9
_space_group_name_Hall 'C -2yc'
_space_group_name_H-M_alt 'C 1 c 1'
_symmetry_Int_Tables_number 9
_atom_sites_solution_primary dual
_audit_creation_date 2023-07-12
_audit_creation_method
;
Olex2 1.5
(compiled 2023.03.06 svn.rbb2c1857 for OlexSys, GUI svn.r6748)
;
_audit_update_record
;
2023-09-03 deposited with the CCDC.	2023-11-17 downloaded from the CCDC.
;
_cell_angle_alpha 90
_cell_angle_beta 114.716(2)
_cell_angle_gamma 90
_cell_formula_units_Z 4
_cell_length_a 8.6399(4)
_cell_length_b 25.3455(11)
_cell_length_c 8.6121(3)
_cell_measurement_reflns_used 2467
_cell_measurement_temperature 273(2)
_cell_measurement_theta_max 54.50
_cell_measurement_theta_min 3.03
_cell_volume 1713.14(13)
_computing_cell_refinement 'SAINT V8.38A (Bruker, 2018)'
_computing_data_reduction 'SAINT V8.38A (Bruker, 2018)'
_computing_molecular_graphics 'Olex2 1.5 (Dolomanov et al., 2009)'
_computing_publication_material 'Olex2 1.5 (Dolomanov et al., 2009)'
_computing_structure_refinement 'olex2.refine 1.5 (Bourhis et al., 2015)'
_computing_structure_solution 'SHELXT 2014/5 (Sheldrick, 2014)'
_diffrn_ambient_temperature 150
_diffrn_measured_fraction_theta_full 0.9808
_diffrn_measured_fraction_theta_max 0.9609
_diffrn_measurement_device_type 'Bruker APEX-II CCD'
_diffrn_measurement_method '\f and \w scans'
_diffrn_radiation_type synchrotron
_diffrn_radiation_wavelength 1.34139
_diffrn_reflns_av_R_equivalents 0.0346
_diffrn_reflns_av_unetI/netI 0.0406
_diffrn_reflns_Laue_measured_fraction_full 0.9808
_diffrn_reflns_Laue_measured_fraction_max 0.9609
_diffrn_reflns_limit_h_max 10
_diffrn_reflns_limit_h_min -10
_diffrn_reflns_limit_k_max 31
_diffrn_reflns_limit_k_min -31
_diffrn_reflns_limit_l_max 10
_diffrn_reflns_limit_l_min -10
_diffrn_reflns_number 8471
_diffrn_reflns_point_group_measured_fraction_full 0.9207
_diffrn_reflns_point_group_measured_fraction_max 0.8745
_diffrn_reflns_theta_full 53.5942
_diffrn_reflns_theta_max 57.02
_diffrn_reflns_theta_min 5.13
_diffrn_source_current 2.86
_diffrn_source_power 0.19937059999999998
_diffrn_source_voltage 69.71
_diffrn_standards_number 0
_exptl_absorpt_coefficient_mu 0.354
_exptl_absorpt_correction_T_max 0.7512
_exptl_absorpt_correction_T_min 0.5399
_exptl_absorpt_correction_type multi-scan
_exptl_absorpt_process_details
;
SADABS-2016/2 (Bruker,2016/2) was used for absorption correction.
wR2(int) was 0.1298 before and 0.0450 after correction.
The Ratio of minimum to maximum transmission is 0.7187.
The \l/2 correction factor is Not present.
;
_exptl_crystal_colour 'clear colourless'
_exptl_crystal_colour_primary colourless
_exptl_crystal_density_diffrn 1.149
_exptl_crystal_description plate
_exptl_crystal_F_000 641.454
_exptl_crystal_size_max 0.25
_exptl_crystal_size_mid 0.2
_exptl_crystal_size_min 0.07
_refine_diff_density_max 0.1878
_refine_diff_density_min -0.1878
_refine_diff_density_rms 0.0431
_refine_ls_abs_structure_details 'Hooft, R.W.W., Straver, L.H., Spek, A.L. (2010). J. Appl. Cryst., 43, 665-668.'
_refine_ls_abs_structure_Flack -0.11(11)
_refine_ls_d_res_high 0.7995
_refine_ls_d_res_low 7.4972
_refine_ls_goodness_of_fit_ref 1.0411
_refine_ls_hydrogen_treatment constr
_refine_ls_matrix_type full
_refine_ls_number_constraints 36
_refine_ls_number_parameters 208
_refine_ls_number_reflns 3072
_refine_ls_number_restraints 2
_refine_ls_restrained_S_all 1.0411
_refine_ls_R_factor_all 0.0458
_refine_ls_R_factor_gt 0.0410
_refine_ls_shift/su_max 0.0010
_refine_ls_shift/su_mean 0.0000
_refine_ls_structure_factor_coef Fsqd
_refine_ls_weighting_details 'w=1/[\s^2^(Fo^2^)+(0.0691P)^2^+0.2820P] where P=(Fo^2^+2Fc^2^)/3'
_refine_ls_weighting_scheme calc
_refine_ls_wR_factor_gt 0.1060
_refine_ls_wR_factor_ref 0.1093
_reflns_Friedel_coverage 0.787
_reflns_limit_h_max 10
_reflns_limit_h_min -10
_reflns_limit_k_max 31
_reflns_limit_k_min -31
_reflns_limit_l_max 10
_reflns_limit_l_min -10
_reflns_number_gt 2765
_reflns_number_total 3072
_reflns_threshold_expression I>=2u(I)
_cod_data_source_file d3sc05071h2.cif
_cod_data_source_block 4b_C6Me5MesBF
_cod_depositor_comments 'Adding full bibliography for 1570333--1570346.cif.'
_cod_original_sg_symbol_Hall ' C -2yc'
_cod_database_code 1570345
_olex2_refinement_description
;
1. Twinned data refinement
 Scales: 0.7(2)
 0.3(2)
2. Fixed Uiso
 At 1.2 times of:
  All C(H) groups
 At 1.5 times of:
  All C(H,H,H) groups
3.a Aromatic/amide H refined with riding coordinates:
 C14(H14), C16(H16)
3.b Idealised Me refined as rotating group:
 C7(H7a,H7b,H7c), C8(H8a,H8b,H8c), C9(H9a,H9b,H9c), C10(H10a,H10b,H10c),
 C11(H11a,H11b,H11c), C18(H18a,H18b,H18c), C19(H19a,H19b,H19c), C20(H20a,H20b,
 H20c)
;
_olex2_submission_special_instructions 'No special instructions were received'

loop_
_space_group_symop_id
_space_group_symop_operation_xyz
1 x,y,z
2 x,-y,z+1/2
3 x+1/2,y+1/2,z
4 x+1/2,-y+1/2,z+1/2

loop_
_atom_site_label
_atom_site_type_symbol
_atom_site_fract_x
_atom_site_fract_y
_atom_site_fract_z
_atom_site_U_iso_or_equiv
_atom_site_adp_type
_atom_site_occupancy
_atom_site_refinement_flags_posn
F1 F 0.28888(14) 0.66511(5) 0.64443(18) 0.0523(4) Uani 1.000000 .
C1 C 0.3082(2) 0.58910(7) 0.4809(2) 0.0258(4) Uani 1.000000 .
C2 C 0.1594(2) 0.59783(7) 0.3307(2) 0.0283(4) Uani 1.000000 .
C3 C 0.0663(2) 0.55499(7) 0.2340(2) 0.0300(4) Uani 1.000000 .
C4 C 0.1212(2) 0.50347(7) 0.2860(2) 0.0312(4) Uani 1.000000 .
C5 C 0.2701(2) 0.49444(7) 0.4328(2) 0.0288(4) Uani 1.000000 .
C6 C 0.3640(2) 0.53735(7) 0.5310(2) 0.0273(4) Uani 1.000000 .
C7 C 0.1046(3) 0.65345(8) 0.2700(3) 0.0417(5) Uani 1.000000 .
H7a H 0.0012(11) 0.6615(2) 0.2814(19) 0.0625(8) Uiso 1.000000 GR
H7b H 0.1922(9) 0.67768(9) 0.3377(13) 0.0625(8) Uiso 1.000000 GR
H7c H 0.0853(19) 0.65655(18) 0.1522(6) 0.0625(8) Uiso 1.000000 GR
C8 C -0.0938(2) 0.56500(9) 0.0735(3) 0.0447(6) Uani 1.000000 .
H8a H -0.1919(2) 0.5585(6) 0.0961(6) 0.0670(8) Uiso 1.000000 GR
H8b H -0.0951(11) 0.6010(2) 0.0382(12) 0.0670(8) Uiso 1.000000 GR
H8c H -0.0961(11) 0.5419(5) -0.0157(7) 0.0670(8) Uiso 1.000000 GR
C9 C 0.0182(3) 0.45787(8) 0.1798(3) 0.0416(5) Uani 1.000000 .
H9a H 0.0201(17) 0.4587(4) 0.0691(8) 0.0625(8) Uiso 1.000000 GR
H9b H 0.0664(12) 0.42523(8) 0.2356(10) 0.0625(8) Uiso 1.000000 GR
H9c H -0.0973(5) 0.4607(4) 0.1670(17) 0.0625(8) Uiso 1.000000 GR
C10 C 0.3319(3) 0.43886(8) 0.4913(3) 0.0425(5) Uani 1.000000 .
H10a H 0.4535(4) 0.43909(12) 0.5548(17) 0.0638(8) Uiso 1.000000 GR
H10b H 0.2795(16) 0.4260(3) 0.5626(17) 0.0638(8) Uiso 1.000000 GR
H10c H 0.3019(18) 0.41630(15) 0.3934(3) 0.0638(8) Uiso 1.000000 GR
C11 C 0.5228(2) 0.52719(8) 0.6916(2) 0.0353(4) Uani 1.000000 .
H11a H 0.4931(3) 0.5088(5) 0.7728(7) 0.0530(7) Uiso 1.000000 GR
H11b H 0.6005(8) 0.5061(5) 0.6646(4) 0.0530(7) Uiso 1.000000 GR
H11c H 0.5758(10) 0.56018(8) 0.7396(10) 0.0530(7) Uiso 1.000000 GR
C12 C 0.5814(2) 0.66007(6) 0.6630(2) 0.0262(4) Uani 1.000000 .
C13 C 0.6835(2) 0.65164(6) 0.5733(2) 0.0282(4) Uani 1.000000 .
C14 C 0.8483(2) 0.67222(7) 0.6361(2) 0.0288(4) Uani 1.000000 .
H14 H 0.9140(2) 0.66622(7) 0.5756(2) 0.0346(5) Uiso 1.000000 R
C15 C 0.9165(2) 0.70120(6) 0.7851(2) 0.0275(4) Uani 1.000000 .
C16 C 0.8161(2) 0.70999(7) 0.8732(2) 0.0273(4) Uani 1.000000 .
H16 H 0.8604(2) 0.72978(7) 0.9733(2) 0.0328(5) Uiso 1.000000 R
C17 C 0.6514(2) 0.69013(6) 0.8165(2) 0.0275(4) Uani 1.000000 .
C18 C 0.6208(3) 0.62178(8) 0.4065(3) 0.0391(5) Uani 1.000000 .
H18a H 0.7057(8) 0.6231(5) 0.3620(10) 0.0587(7) Uiso 1.000000 GR
H18b H 0.5995(18) 0.58571(15) 0.4255(4) 0.0587(7) Uiso 1.000000 GR
H18c H 0.5174(10) 0.6376(4) 0.3260(6) 0.0587(7) Uiso 1.000000 GR
C19 C 1.0951(2) 0.72248(8) 0.8542(3) 0.0406(5) Uani 1.000000 .
H19a H 1.1735(3) 0.69403(11) 0.869(2) 0.0609(7) Uiso 1.000000 GR
H19b H 1.1042(6) 0.7477(5) 0.7751(10) 0.0609(7) Uiso 1.000000 GR
H19c H 1.1217(8) 0.7394(6) 0.9621(10) 0.0609(7) Uiso 1.000000 GR
C20 C 0.5581(3) 0.70131(9) 0.9270(3) 0.0415(5) Uani 1.000000 .
H20a H 0.4735(14) 0.7280(5) 0.8740(10) 0.0622(8) Uiso 1.000000 GR
H20b H 0.5037(17) 0.66965(17) 0.9401(17) 0.0622(8) Uiso 1.000000 GR
H20c H 0.6376(4) 0.7134(6) 1.0373(7) 0.0622(8) Uiso 1.000000 GR
B1 B 0.3953(2) 0.63814(8) 0.5953(3) 0.0302(5) Uani 1.000000 .

loop_
_atom_site_aniso_label
_atom_site_aniso_U_11
_atom_site_aniso_U_22
_atom_site_aniso_U_33
_atom_site_aniso_U_12
_atom_site_aniso_U_13
_atom_site_aniso_U_23
F1 0.0294(6) 0.0611(8) 0.0649(9) -0.0048(5) 0.0183(6) -0.0317(7)
C1 0.0226(8) 0.0291(8) 0.0253(10) -0.0024(6) 0.0096(7) -0.0010(7)
C2 0.0268(9) 0.0291(8) 0.0269(10) -0.0023(7) 0.0092(7) 0.0012(8)
C3 0.0262(9) 0.0369(9) 0.0248(10) -0.0061(7) 0.0085(8) -0.0015(8)
C4 0.0328(9) 0.0321(9) 0.0323(11) -0.0093(7) 0.0170(8) -0.0079(7)
C5 0.0328(9) 0.0263(8) 0.0325(11) 0.0006(7) 0.0186(8) 0.0015(7)
C6 0.0249(8) 0.0324(9) 0.0256(10) 0.0001(7) 0.0116(7) 0.0004(8)
C7 0.0399(11) 0.0338(10) 0.0404(13) 0.0016(8) 0.0061(9) 0.0082(9)
C8 0.0333(11) 0.0559(13) 0.0328(13) -0.0071(9) 0.0019(9) 0.0008(10)
C9 0.0397(11) 0.0407(10) 0.0448(14) -0.0131(9) 0.0179(10) -0.0145(10)
C10 0.0505(12) 0.0313(9) 0.0515(14) 0.0023(9) 0.0270(11) 0.0022(9)
C11 0.0328(10) 0.0376(10) 0.0322(11) 0.0042(8) 0.0103(8) 0.0053(8)
C12 0.0261(8) 0.0233(7) 0.0260(10) -0.0004(6) 0.0076(7) -0.0023(7)
C13 0.0297(9) 0.0249(8) 0.0291(11) 0.0007(7) 0.0115(8) -0.0003(7)
C14 0.0296(9) 0.0262(9) 0.0318(10) 0.0011(7) 0.0141(8) 0.0005(8)
C15 0.0249(8) 0.0227(8) 0.0322(11) 0.0004(6) 0.0092(8) 0.0021(7)
C16 0.0282(9) 0.0242(8) 0.0243(10) -0.0004(7) 0.0059(7) -0.0038(7)
C17 0.0272(9) 0.0263(8) 0.0266(10) -0.0002(7) 0.0090(8) -0.0022(8)
C18 0.0396(10) 0.0458(11) 0.0358(12) -0.0079(9) 0.0196(9) -0.0100(9)
C19 0.0293(10) 0.0463(12) 0.0445(13) -0.0092(8) 0.0137(9) -0.0086(9)
C20 0.0365(11) 0.0532(12) 0.0386(13) -0.0120(9) 0.0195(10) -0.0190(10)
B1 0.0292(10) 0.0303(10) 0.0307(12) 0.0008(8) 0.0123(9) -0.0019(9)

loop_
_atom_type_symbol
_atom_type_scat_dispersion_real
_atom_type_scat_dispersion_imag
_atom_type_scat_Cromer_Mann_a1
_atom_type_scat_Cromer_Mann_a2
_atom_type_scat_Cromer_Mann_a3
_atom_type_scat_Cromer_Mann_a4
_atom_type_scat_Cromer_Mann_b1
_atom_type_scat_Cromer_Mann_b2
_atom_type_scat_Cromer_Mann_b3
_atom_type_scat_Cromer_Mann_b4
_atom_type_scat_Cromer_Mann_c
_atom_type_scat_source
_atom_type_scat_dispersion_source
B 0.00730 0.00300 2.05450 1.33260 1.09790 0.70680 23.21850 1.02100 60.34980 0.14030 -0.19320 'International Tables Volume C Table 6.1.1.4 (pp. 500-502)' custom
C 0.01480 0.00700 2.31000 1.02000 1.58860 0.86500 20.84390 10.20750 0.56870 51.65120 0.21560 'International Tables Volume C Table 6.1.1.4 (pp. 500-502)' custom
F 0.05990 0.04110 3.53920 2.64120 1.51700 1.02430 10.28250 4.29440 0.26150 26.14760 0.27760 'International Tables Volume C Table 6.1.1.4 (pp. 500-502)' custom
H -0.00000 0.00000 0.49300 0.32291 0.14019 0.04081 10.51090 26.12570 3.14236 57.79970 0.00304 'International Tables Volume C Table 6.1.1.4 (pp. 500-502)' custom

loop_
_geom_angle_atom_site_label_1
_geom_angle_atom_site_label_2
_geom_angle_atom_site_label_3
_geom_angle
_geom_angle_site_symmetry_1
_geom_angle_site_symmetry_3
_geom_angle_publ_flag
C6 C1 C2 119.60(15) . . ?
B1 C1 C2 117.78(15) . . ?
B1 C1 C6 122.35(16) . . ?
C3 C2 C1 120.10(15) . . ?
C7 C2 C1 119.92(16) . . ?
C7 C2 C3 119.93(16) . . ?
C4 C3 C2 120.00(16) . . ?
C8 C3 C2 119.48(17) . . ?
C8 C3 C4 120.52(17) . . ?
C5 C4 C3 120.32(15) . . ?
C9 C4 C3 119.03(17) . . ?
C9 C4 C5 120.65(17) . . ?
C6 C5 C4 119.94(15) . . ?
C10 C5 C4 121.13(16) . . ?
C10 C5 C6 118.91(17) . . ?
C5 C6 C1 120.01(16) . . ?
C11 C6 C1 120.39(16) . . ?
C11 C6 C5 119.59(15) . . ?
H7a C7 C2 109.5 . . ?
H7b C7 C2 109.5 . . ?
H7b C7 H7a 109.5 . . ?
H7c C7 C2 109.5 . . ?
H7c C7 H7a 109.5 . . ?
H7c C7 H7b 109.5 . . ?
H8a C8 C3 109.5 . . ?
H8b C8 C3 109.5 . . ?
H8b C8 H8a 109.5 . . ?
H8c C8 C3 109.5 . . ?
H8c C8 H8a 109.5 . . ?
H8c C8 H8b 109.5 . . ?
H9a C9 C4 109.5 . . ?
H9b C9 C4 109.5 . . ?
H9b C9 H9a 109.5 . . ?
H9c C9 C4 109.5 . . ?
H9c C9 H9a 109.5 . . ?
H9c C9 H9b 109.5 . . ?
H10a C10 C5 109.5 . . ?
H10b C10 C5 109.5 . . ?
H10b C10 H10a 109.5 . . ?
H10c C10 C5 109.5 . . ?
H10c C10 H10a 109.5 . . ?
H10c C10 H10b 109.5 . . ?
H11a C11 C6 109.5 . . ?
H11b C11 C6 109.5 . . ?
H11b C11 H11a 109.5 . . ?
H11c C11 C6 109.5 . . ?
H11c C11 H11a 109.5 . . ?
H11c C11 H11b 109.5 . . ?
C17 C12 C13 117.99(15) . . ?
B1 C12 C13 121.51(16) . . ?
B1 C12 C17 120.49(16) . . ?
C14 C13 C12 120.12(16) . . ?
C18 C13 C12 122.63(16) . . ?
C18 C13 C14 117.24(17) . . ?
H14 C14 C13 119.02(11) . . ?
C15 C14 C13 121.97(17) . . ?
C15 C14 H14 119.02(10) . . ?
C16 C15 C14 118.19(15) . . ?
C19 C15 C14 121.88(17) . . ?
C19 C15 C16 119.92(17) . . ?
H16 C16 C15 118.97(10) . . ?
C17 C16 C15 122.07(17) . . ?
C17 C16 H16 118.97(11) . . ?
C16 C17 C12 119.67(16) . . ?
C20 C17 C12 123.69(15) . . ?
C20 C17 C16 116.63(16) . . ?
H18a C18 C13 109.5 . . ?
H18b C18 C13 109.5 . . ?
H18b C18 H18a 109.5 . . ?
H18c C18 C13 109.5 . . ?
H18c C18 H18a 109.5 . . ?
H18c C18 H18b 109.5 . . ?
H19a C19 C15 109.5 . . ?
H19b C19 C15 109.5 . . ?
H19b C19 H19a 109.5 . . ?
H19c C19 C15 109.5 . . ?
H19c C19 H19a 109.5 . . ?
H19c C19 H19b 109.5 . . ?
H20a C20 C17 109.5 . . ?
H20b C20 C17 109.5 . . ?
H20b C20 H20a 109.5 . . ?
H20c C20 C17 109.5 . . ?
H20c C20 H20a 109.5 . . ?
H20c C20 H20b 109.5 . . ?
C1 B1 F1 112.83(15) . . ?
C12 B1 F1 115.61(16) . . ?
C12 B1 C1 131.56(16) . . ?

loop_
_geom_bond_atom_site_label_1
_geom_bond_atom_site_label_2
_geom_bond_distance
_geom_bond_site_symmetry_2
_geom_bond_publ_flag
F1 B1 1.348(2) . ?
C1 C2 1.408(2) . ?
C1 C6 1.402(2) . ?
C1 B1 1.569(3) . ?
C2 C3 1.400(2) . ?
C2 C7 1.509(2) . ?
C3 C4 1.398(2) . ?
C3 C8 1.513(3) . ?
C4 C5 1.395(3) . ?
C4 C9 1.511(2) . ?
C5 C6 1.408(2) . ?
C5 C10 1.516(3) . ?
C6 C11 1.508(3) . ?
C7 H7a 0.9600 . ?
C7 H7b 0.9600 . ?
C7 H7c 0.9600 . ?
C8 H8a 0.9600 . ?
C8 H8b 0.9600 . ?
C8 H8c 0.9600 . ?
C9 H9a 0.9600 . ?
C9 H9b 0.9600 . ?
C9 H9c 0.9600 . ?
C10 H10a 0.9600 . ?
C10 H10b 0.9600 . ?
C10 H10c 0.9600 . ?
C11 H11a 0.9600 . ?
C11 H11b 0.9600 . ?
C11 H11c 0.9600 . ?
C12 C13 1.410(2) . ?
C12 C17 1.423(2) . ?
C12 B1 1.566(2) . ?
C13 C14 1.396(2) . ?
C13 C18 1.510(3) . ?
C14 H14 0.9300 . ?
C14 C15 1.379(3) . ?
C15 C16 1.388(3) . ?
C15 C19 1.503(2) . ?
C16 H16 0.9300 . ?
C16 C17 1.392(2) . ?
C17 C20 1.510(3) . ?
C18 H18a 0.9600 . ?
C18 H18b 0.9600 . ?
C18 H18c 0.9600 . ?
C19 H19a 0.9600 . ?
C19 H19b 0.9600 . ?
C19 H19c 0.9600 . ?
C20 H20a 0.9600 . ?
C20 H20b 0.9600 . ?
C20 H20c 0.9600 . ?

loop_
_geom_torsion_atom_site_label_1
_geom_torsion_atom_site_label_2
_geom_torsion_atom_site_label_3
_geom_torsion_atom_site_label_4
_geom_torsion
_geom_torsion_site_symmetry_1
_geom_torsion_site_symmetry_2
_geom_torsion_site_symmetry_3
_geom_torsion_site_symmetry_4
_geom_torsion_publ_flag
F1 B1 C1 C2 56.3(2) . . . . ?
F1 B1 C1 C6 -117.73(17) . . . . ?
F1 B1 C12 C13 -153.41(17) . . . . ?
F1 B1 C12 C17 25.4(2) . . . . ?
C1 C2 C3 C4 -0.2(2) . . . . ?
C1 C2 C3 C8 179.63(17) . . . . ?
C1 C6 C5 C4 -0.30(19) . . . . ?
C1 C6 C5 C10 -179.12(17) . . . . ?
C1 B1 C12 C13 27.7(2) . . . . ?
C1 B1 C12 C17 -153.4(2) . . . . ?
C2 C3 C4 C5 -1.0(2) . . . . ?
C2 C3 C4 C9 179.81(17) . . . . ?
C3 C4 C5 C6 1.3(2) . . . . ?
C3 C4 C5 C10 -179.93(16) . . . . ?
C4 C5 C6 C11 178.67(16) . . . . ?
C12 C13 C14 C15 -0.18(19) . . . . ?
C12 C17 C16 C15 -0.41(19) . . . . ?
C13 C14 C15 C16 -0.3(2) . . . . ?
C13 C14 C15 C19 178.86(17) . . . . ?
C14 C15 C16 C17 0.64(19) . . . . ?
C15 C16 C17 C20 178.31(17) . . . . ?

loop_
_twin_individual_id
_twin_individual_mass_fraction_refined
1 0.7(2)
2 0.3(2)
